data_4335016
loop_
_publ_author_name
'Feng Gao'
'Min-Xia Yao'
'Yu-Yang Li'
'Yi-Zhi Li'
'You Song'
'Jing-Lin Zuo'

_publ_section_title
;
 Syntheses, Structures, and Magnetic Properties of seven-coordinate
 Lanthanide Porphyrinate or Phthalocyaninate Complexes with Kl\"aui's
 Tripodal Ligand
;
_journal_name_full 'Inorganic Chemistry'
_journal_page_first 6407
_journal_page_last 6416
_journal_paper_doi 10.1021/ic400245n
_journal_volume 52
_journal_year 2013
_chemical_formula_sum 'C61 H63.5 Co Gd N4 O9.25 P3'
_chemical_formula_weight 1309.75
_chemical_name_systematic
; 
 ? 
;
_space_group_IT_number 15
_symmetry_cell_setting monoclinic
_symmetry_space_group_name_Hall '-C 2yc'
_symmetry_space_group_name_H-M 'C 1 2/c 1'
_atom_sites_solution_hydrogens geom
_atom_sites_solution_primary direct
_atom_sites_solution_secondary difmap
_audit_creation_method SHELXL-97
_cell_angle_alpha 90.00
_cell_angle_beta 110.093(2)
_cell_angle_gamma 90.00
_cell_formula_units_Z 8
_cell_length_a 49.9289(17)
_cell_length_b 13.2326(19)
_cell_length_c 19.2525(16)
_cell_measurement_reflns_used 9924
_cell_measurement_temperature 291(2)
_cell_measurement_theta_max 26.95
_cell_measurement_theta_min 2.32
_cell_volume 11946(2)
_computing_cell_refinement 'Bruker SMART'
_computing_data_collection 'Bruker SMART'
_computing_data_reduction 'Bruker SAINT'
_computing_molecular_graphics 'Bruker SHELXTL'
_computing_publication_material 'Bruker SHELXTL'
_computing_structure_refinement 'Bruker SHELXTL'
_computing_structure_solution 'Bruker SHELXTL'
_diffrn_ambient_temperature 291(2)
_diffrn_measured_fraction_theta_full 0.999
_diffrn_measured_fraction_theta_max 0.999
_diffrn_measurement_device_type 'Bruker APEX II CCD'
_diffrn_measurement_method '\f and \w scans'
_diffrn_radiation_monochromator graphite
_diffrn_radiation_source 'fine-focus sealed tube'
_diffrn_radiation_type MoK\a
_diffrn_radiation_wavelength 0.71073
_diffrn_reflns_av_R_equivalents 0.0637
_diffrn_reflns_av_sigmaI/netI 0.0935
_diffrn_reflns_limit_h_max 59
_diffrn_reflns_limit_h_min -61
_diffrn_reflns_limit_k_max 16
_diffrn_reflns_limit_k_min -14
_diffrn_reflns_limit_l_max 23
_diffrn_reflns_limit_l_min -23
_diffrn_reflns_number 34640
_diffrn_reflns_theta_full 26.00
_diffrn_reflns_theta_max 26.00
_diffrn_reflns_theta_min 1.60
_exptl_absorpt_coefficient_mu 1.518
_exptl_absorpt_correction_T_max 0.8271
_exptl_absorpt_correction_T_min 0.7512
_exptl_absorpt_correction_type multi-scan
_exptl_absorpt_process_details 'SADABS; Bruker, 2000'
_exptl_crystal_colour purple
_exptl_crystal_density_diffrn 1.457
_exptl_crystal_description block
_exptl_crystal_F_000 5340
_exptl_crystal_size_max 0.20
_exptl_crystal_size_mid 0.15
_exptl_crystal_size_min 0.13
_refine_diff_density_max 1.075
_refine_diff_density_min -1.243
_refine_diff_density_rms 0.100
_refine_ls_extinction_method none
_refine_ls_goodness_of_fit_ref 1.021
_refine_ls_hydrogen_treatment constr
_refine_ls_matrix_type fullcycle
_refine_ls_number_parameters 727
_refine_ls_number_reflns 11747
_refine_ls_number_restraints 0
_refine_ls_restrained_S_all 1.021
_refine_ls_R_factor_all 0.0862
_refine_ls_R_factor_gt 0.0611
_refine_ls_shift/su_max 0.000
_refine_ls_shift/su_mean 0.000
_refine_ls_structure_factor_coef Fsqd
_refine_ls_weighting_details 'calc w=1/[\s^2^(Fo^2^)+(0.0600P)^2^+0.0000P] where P=(Fo^2^+2Fc^2^)/3'
_refine_ls_weighting_scheme calc
_refine_ls_wR_factor_gt 0.1262
_refine_ls_wR_factor_ref 0.1323
_reflns_number_gt 7820
_reflns_number_total 11747
_reflns_threshold_expression >2sigma(I)
_cod_data_source_file ic400245n_si_002_4.cif
_cod_data_source_block 20120611d
_cod_original_formula_sum 'C61 H63.50 Co Gd N4 O9.25 P3'
_cod_database_code 4335016

loop_
_symmetry_equiv_pos_as_xyz
'x, y, z'
'-x, y, -z+1/2'
'x+1/2, y+1/2, z'
'-x+1/2, y+1/2, -z+1/2'
'-x, -y, -z'
'x, -y, z-1/2'
'-x+1/2, -y+1/2, -z'
'x+1/2, -y+1/2, z-1/2'

loop_
_atom_site_label
_atom_site_type_symbol
_atom_site_fract_x
_atom_site_fract_y
_atom_site_fract_z
_atom_site_U_iso_or_equiv
_atom_site_adp_type
_atom_site_occupancy
_atom_site_symmetry_multiplicity
_atom_site_calc_flag
_atom_site_refinement_flags
Gd1 Gd 0.871872(6) 0.11975(2) 0.546121(15) 0.04176(9) Uani 1 1 d .
Co1 Co 0.876759(18) 0.19679(7) 0.76689(4) 0.0523(2) Uani 1 1 d .
P1 P 0.83768(4) 0.16325(15) 0.67783(10) 0.0601(4) Uani 1 1 d .
P2 P 0.89065(4) 0.29183(14) 0.69522(10) 0.0595(4) Uani 1 1 d .
P3 P 0.89749(4) 0.06628(14) 0.73861(10) 0.0597(4) Uani 1 1 d .
O1 O 0.82237(11) 0.0763(5) 0.7124(3) 0.0803(16) Uani 1 1 d .
O2 O 0.82017(10) 0.2704(4) 0.6603(3) 0.0726(14) Uani 1 1 d .
O3 O 0.83933(8) 0.1225(4) 0.6078(2) 0.0590(11) Uani 1 1 d .
O4 O 0.87273(11) 0.3965(4) 0.6928(3) 0.0752(14) Uani 1 1 d .
O5 O 0.92606(11) 0.3015(4) 0.7399(3) 0.0792(15) Uani 1 1 d .
O6 O 0.88155(10) 0.2670(4) 0.6129(2) 0.0647(12) Uani 1 1 d .
O7 O 0.93142(11) 0.0742(4) 0.7915(3) 0.0756(14) Uani 1 1 d .
O8 O 0.88206(9) -0.0352(3) 0.7592(2) 0.0590(11) Uani 1 1 d .
O9 O 0.89839(10) 0.0539(4) 0.6620(2) 0.0635(12) Uani 1 1 d .
N1 N 0.85833(10) -0.0515(4) 0.5055(2) 0.0447(11) Uani 1 1 d .
N2 N 0.82902(9) 0.1404(4) 0.4419(3) 0.0504(12) Uani 1 1 d .
N3 N 0.88281(11) 0.2353(4) 0.4640(2) 0.0528(13) Uani 1 1 d .
N4 N 0.91231(9) 0.0454(4) 0.5241(2) 0.0453(11) Uani 1 1 d .
C1 C 0.85497(16) 0.2103(6) 0.8427(4) 0.072(2) Uani 1 1 d .
H1 H 0.8350 0.1926 0.8339 0.086 Uiso 1 1 calc R
C5 C 0.86574(12) 0.3082(5) 0.8331(3) 0.0546(16) Uani 1 1 d .
H5 H 0.8542 0.3689 0.8147 0.066 Uiso 1 1 calc R
C4 C 0.89503(15) 0.3007(6) 0.8514(4) 0.0683(19) Uani 1 1 d .
H4 H 0.9082 0.3556 0.8510 0.082 Uiso 1 1 calc R
C3 C 0.90230(16) 0.2006(6) 0.8724(4) 0.0687(19) Uani 1 1 d .
H3 H 0.9219 0.1753 0.8897 0.082 Uiso 1 1 calc R
C2 C 0.87950(17) 0.1431(7) 0.8697(4) 0.071(2) Uani 1 1 d .
H2 H 0.8796 0.0723 0.8849 0.085 Uiso 1 1 calc R
C6 C 0.80125(16) 0.0074(7) 0.6723(4) 0.082(2) Uani 1 1 d .
H6A H 0.8096 -0.0597 0.6805 0.099 Uiso 1 1 calc R
H6B H 0.7965 0.0224 0.6201 0.099 Uiso 1 1 calc R
C7 C 0.77481(15) 0.0037(6) 0.6877(5) 0.084(2) Uani 1 1 d .
H7A H 0.7768 -0.0424 0.7277 0.126 Uiso 1 1 calc R
H7B H 0.7597 -0.0187 0.6445 0.126 Uiso 1 1 calc R
H7C H 0.7704 0.0699 0.7013 0.126 Uiso 1 1 calc R
C8 C 0.79485(14) 0.2734(7) 0.5995(4) 0.084(3) Uani 1 1 d .
H8A H 0.7789 0.2651 0.6168 0.101 Uiso 1 1 calc R
H8B H 0.7946 0.2168 0.5673 0.101 Uiso 1 1 calc R
C9 C 0.79080(16) 0.3684(6) 0.5558(4) 0.076(2) Uani 1 1 d .
H9A H 0.8048 0.4172 0.5825 0.114 Uiso 1 1 calc R
H9B H 0.7720 0.3946 0.5477 0.114 Uiso 1 1 calc R
H9C H 0.7930 0.3547 0.5091 0.114 Uiso 1 1 calc R
C10 C 0.87129(17) 0.4768(5) 0.6471(4) 0.071(2) Uani 1 1 d .
H10A H 0.8578 0.4601 0.5986 0.085 Uiso 1 1 calc R
H10B H 0.8898 0.4847 0.6420 0.085 Uiso 1 1 calc R
C11 C 0.86310(17) 0.5732(5) 0.6690(6) 0.085(3) Uani 1 1 d .
H11D H 0.8594 0.5654 0.7144 0.128 Uiso 1 1 calc R
H11E H 0.8462 0.5972 0.6311 0.128 Uiso 1 1 calc R
H11F H 0.8783 0.6210 0.6760 0.128 Uiso 1 1 calc R
C12 C 0.93795(16) 0.2702(8) 0.6869(5) 0.085(2) Uani 1 1 d .
H12A H 0.9245 0.2743 0.6367 0.102 Uiso 1 1 calc R
H12B H 0.9461 0.2030 0.6966 0.102 Uiso 1 1 calc R
C13 C 0.96020(16) 0.3517(5) 0.7040(5) 0.075(2) Uani 1 1 d .
H13C H 0.9775 0.3276 0.7404 0.112 Uiso 1 1 calc R
H13A H 0.9535 0.4100 0.7229 0.112 Uiso 1 1 calc R
H13B H 0.9638 0.3697 0.6597 0.112 Uiso 1 1 calc R
C14 C 0.95530(15) 0.0449(6) 0.7763(4) 0.072(2) Uani 1 1 d .
H14A H 0.9678 0.1024 0.7805 0.086 Uiso 1 1 calc R
H14B H 0.9498 0.0191 0.7261 0.086 Uiso 1 1 calc R
C15 C 0.97015(18) -0.0336(7) 0.8286(4) 0.086(2) Uani 1 1 d .
H15A H 0.9773 -0.0056 0.8776 0.129 Uiso 1 1 calc R
H15B H 0.9858 -0.0590 0.8155 0.129 Uiso 1 1 calc R
H15C H 0.9572 -0.0876 0.8273 0.129 Uiso 1 1 calc R
C16 C 0.87995(18) -0.1321(5) 0.7403(4) 0.0688(19) Uani 1 1 d .
H16A H 0.8991 -0.1598 0.7567 0.083 Uiso 1 1 calc R
H16B H 0.8728 -0.1353 0.6867 0.083 Uiso 1 1 calc R
C17 C 0.86212(17) -0.2006(6) 0.7672(4) 0.083(2) Uani 1 1 d .
H17A H 0.8738 -0.2535 0.7964 0.124 Uiso 1 1 calc R
H17B H 0.8474 -0.2295 0.7257 0.124 Uiso 1 1 calc R
H17C H 0.8536 -0.1630 0.7969 0.124 Uiso 1 1 calc R
C18 C 0.83075(11) -0.0841(5) 0.4866(3) 0.0447(13) Uani 1 1 d .
C19 C 0.80555(12) -0.0258(4) 0.4485(3) 0.0463(13) Uani 1 1 d .
C20 C 0.80517(11) 0.0741(4) 0.4274(3) 0.0403(12) Uani 1 1 d .
C21 C 0.77976(14) 0.1267(5) 0.3822(4) 0.0594(16) Uani 1 1 d .
H21 H 0.7615 0.0997 0.3644 0.071 Uiso 1 1 calc R
C22 C 0.78725(12) 0.2234(5) 0.3698(4) 0.0542(15) Uani 1 1 d .
H22 H 0.7753 0.2744 0.3430 0.065 Uiso 1 1 calc R
C23 C 0.81846(11) 0.2283(5) 0.4084(3) 0.0451(13) Uani 1 1 d .
C24 C 0.83508(11) 0.3110(4) 0.4054(3) 0.0464(13) Uani 1 1 d .
C25 C 0.86545(12) 0.3133(5) 0.4337(3) 0.0449(13) Uani 1 1 d .
C26 C 0.88292(12) 0.3990(4) 0.4227(3) 0.0442(13) Uani 1 1 d .
H26 H 0.8764 0.4620 0.4025 0.053 Uiso 1 1 calc R
C27 C 0.90962(13) 0.3672(5) 0.4474(3) 0.0551(16) Uani 1 1 d .
H27 H 0.9256 0.4049 0.4496 0.066 Uiso 1 1 calc R
C28 C 0.90955(13) 0.2678(5) 0.4693(3) 0.0507(15) Uani 1 1 d .
C29 C 0.93520(12) 0.1999(5) 0.4944(3) 0.0492(14) Uani 1 1 d .
C30 C 0.93537(12) 0.0992(5) 0.5138(3) 0.0539(15) Uani 1 1 d .
C31 C 0.95885(12) 0.0308(5) 0.5289(4) 0.0554(16) Uani 1 1 d .
H31 H 0.9766 0.0464 0.5263 0.066 Uiso 1 1 calc R
C32 C 0.95135(13) -0.0564(5) 0.5469(3) 0.0536(15) Uani 1 1 d .
H32 H 0.9629 -0.1136 0.5588 0.064 Uiso 1 1 calc R
C33 C 0.92236(11) -0.0506(4) 0.5455(3) 0.0424(12) Uani 1 1 d .
C34 C 0.90574(13) -0.1328(5) 0.5549(3) 0.0578(16) Uani 1 1 d .
C35 C 0.87547(12) -0.1293(4) 0.5347(3) 0.0460(13) Uani 1 1 d .
C36 C 0.85863(13) -0.2173(4) 0.5427(3) 0.0489(14) Uani 1 1 d .
H36 H 0.8652 -0.2795 0.5643 0.059 Uiso 1 1 calc R
C37 C 0.83096(12) -0.1853(5) 0.5104(4) 0.0550(15) Uani 1 1 d .
H37 H 0.8149 -0.2242 0.5050 0.066 Uiso 1 1 calc R
C38 C 0.77814(13) -0.0794(5) 0.4314(3) 0.0537(15) Uani 1 1 d .
C39 C 0.75933(14) -0.0590(5) 0.4672(4) 0.0631(18) Uani 1 1 d .
H39 H 0.7635 -0.0085 0.5029 0.076 Uiso 1 1 calc R
C40 C 0.73396(15) -0.1137(6) 0.4503(4) 0.0713(19) Uani 1 1 d .
H40 H 0.7214 -0.0997 0.4751 0.086 Uiso 1 1 calc R
C41 C 0.72716(14) -0.1918(5) 0.3947(4) 0.0620(18) Uani 1 1 d .
H41 H 0.7104 -0.2290 0.3831 0.074 Uiso 1 1 calc R
C42 C 0.74569(13) -0.2087(6) 0.3606(4) 0.071(2) Uani 1 1 d .
H42 H 0.7416 -0.2589 0.3247 0.085 Uiso 1 1 calc R
C43 C 0.77091(14) -0.1554(5) 0.3758(4) 0.0613(17) Uani 1 1 d .
H43 H 0.7831 -0.1693 0.3498 0.074 Uiso 1 1 calc R
C44 C 0.82026(12) 0.4070(5) 0.3716(4) 0.0518(14) Uani 1 1 d .
C45 C 0.80991(14) 0.4126(6) 0.2945(4) 0.0638(17) Uani 1 1 d .
H45 H 0.8114 0.3575 0.2661 0.077 Uiso 1 1 calc R
C46 C 0.79723(15) 0.5027(5) 0.2606(4) 0.0616(17) Uani 1 1 d .
H46 H 0.7916 0.5087 0.2094 0.074 Uiso 1 1 calc R
C47 C 0.79288(14) 0.5841(5) 0.3022(4) 0.0657(19) Uani 1 1 d .
H47 H 0.7829 0.6416 0.2798 0.079 Uiso 1 1 calc R
C48 C 0.80397(16) 0.5748(5) 0.3775(4) 0.0633(18) Uani 1 1 d .
H48 H 0.8017 0.6287 0.4060 0.076 Uiso 1 1 calc R
C49 C 0.81856(14) 0.4890(5) 0.4145(5) 0.0659(18) Uani 1 1 d .
H49 H 0.8268 0.4874 0.4658 0.079 Uiso 1 1 calc R
C50 C 0.96272(13) 0.2380(5) 0.4945(4) 0.0588(16) Uani 1 1 d .
C51 C 0.96618(13) 0.2723(5) 0.4277(4) 0.0598(17) Uani 1 1 d .
H51 H 0.9514 0.2678 0.3825 0.072 Uiso 1 1 calc R
C52 C 0.99217(15) 0.3122(6) 0.4329(5) 0.073(2) Uani 1 1 d .
H52 H 0.9947 0.3341 0.3896 0.088 Uiso 1 1 calc R
C53 C 1.01376(17) 0.3211(7) 0.4956(4) 0.088(3) Uani 1 1 d .
H53 H 1.0309 0.3478 0.4951 0.105 Uiso 1 1 calc R
C54 C 1.01133(14) 0.2919(6) 0.5612(4) 0.074(2) Uani 1 1 d .
H54 H 1.0266 0.3011 0.6051 0.089 Uiso 1 1 calc R
C55 C 0.98664(14) 0.2494(6) 0.5626(5) 0.074(2) Uani 1 1 d .
H55 H 0.9852 0.2277 0.6071 0.089 Uiso 1 1 calc R
C56 C 0.92153(12) -0.2226(5) 0.5896(4) 0.0552(15) Uani 1 1 d .
C57 C 0.94270(13) -0.2150(5) 0.6587(4) 0.0603(17) Uani 1 1 d .
H57 H 0.9466 -0.1529 0.6827 0.072 Uiso 1 1 calc R
C58 C 0.95808(14) -0.3002(6) 0.6919(4) 0.0660(18) Uani 1 1 d .
H58 H 0.9723 -0.2951 0.7381 0.079 Uiso 1 1 calc R
C59 C 0.95230(16) -0.3930(6) 0.6560(4) 0.078(2) Uani 1 1 d .
H59 H 0.9626 -0.4500 0.6782 0.094 Uiso 1 1 calc R
C60 C 0.93112(13) -0.4006(6) 0.5868(4) 0.0635(18) Uani 1 1 d .
H60 H 0.9272 -0.4627 0.5628 0.076 Uiso 1 1 calc R
C61 C 0.91574(13) -0.3154(5) 0.5536(3) 0.0538(15) Uani 1 1 d .
H61 H 0.9016 -0.3205 0.5074 0.065 Uiso 1 1 calc R
O1W O 0.9476(5) 0.5383(16) 0.8176(17) 0.134(13) Uani 0.25 1 d P
H1X H 0.9634 0.5078 0.8260 0.161 Uiso 0.25 1 d PR
H1Y H 0.9423 0.5646 0.7747 0.161 Uiso 0.25 1 d PR

loop_
_atom_site_aniso_label
_atom_site_aniso_U_11
_atom_site_aniso_U_22
_atom_site_aniso_U_33
_atom_site_aniso_U_23
_atom_site_aniso_U_13
_atom_site_aniso_U_12
Gd1 0.03905(14) 0.05011(16) 0.03438(14) 0.00142(13) 0.01039(10) -0.00219(12)
Co1 0.0603(5) 0.0571(5) 0.0384(4) -0.0025(4) 0.0155(4) -0.0024(4)
P1 0.0629(10) 0.0668(11) 0.0477(9) -0.0032(8) 0.0152(8) -0.0057(8)
P2 0.0699(11) 0.0525(10) 0.0529(9) 0.0020(8) 0.0172(8) -0.0044(8)
P3 0.0692(11) 0.0539(10) 0.0500(9) 0.0027(8) 0.0129(8) 0.0038(8)
O1 0.079(3) 0.110(4) 0.066(3) -0.033(3) 0.042(3) -0.061(3)
O2 0.061(3) 0.085(4) 0.061(3) -0.016(3) 0.006(2) 0.016(3)
O3 0.047(2) 0.081(3) 0.051(2) -0.003(2) 0.0210(19) -0.005(2)
O4 0.092(4) 0.057(3) 0.074(3) 0.001(3) 0.024(3) 0.001(2)
O5 0.077(3) 0.083(4) 0.081(3) -0.017(3) 0.030(3) -0.033(3)
O6 0.094(3) 0.057(3) 0.056(3) -0.023(2) 0.042(2) -0.010(2)
O7 0.071(3) 0.084(4) 0.065(3) 0.003(3) 0.014(2) 0.020(3)
O8 0.066(3) 0.050(3) 0.058(3) 0.017(2) 0.017(2) 0.004(2)
O9 0.069(3) 0.074(3) 0.042(2) 0.000(2) 0.011(2) 0.018(2)
N1 0.048(3) 0.048(3) 0.037(2) 0.000(2) 0.013(2) -0.001(2)
N2 0.041(2) 0.055(3) 0.041(2) 0.007(2) -0.004(2) -0.021(2)
N3 0.057(3) 0.063(3) 0.031(2) 0.010(2) 0.006(2) 0.007(2)
N4 0.040(2) 0.057(3) 0.035(2) -0.009(2) 0.0086(19) 0.000(2)
C1 0.064(4) 0.088(6) 0.067(5) -0.023(4) 0.027(4) -0.029(4)
C5 0.049(3) 0.079(5) 0.029(3) -0.018(3) 0.004(2) 0.010(3)
C4 0.066(4) 0.084(6) 0.055(4) -0.014(4) 0.021(3) -0.001(4)
C3 0.073(4) 0.073(5) 0.051(4) -0.017(4) 0.009(3) -0.004(4)
C2 0.081(5) 0.084(5) 0.050(4) -0.009(4) 0.023(4) -0.009(4)
C6 0.074(5) 0.112(7) 0.055(4) -0.026(4) 0.016(4) -0.036(5)
C7 0.067(5) 0.079(5) 0.098(6) -0.012(5) 0.019(4) -0.038(4)
C8 0.046(4) 0.105(7) 0.076(5) 0.028(5) -0.011(3) 0.000(4)
C9 0.071(5) 0.069(5) 0.074(5) -0.008(4) 0.007(4) 0.007(4)
C10 0.092(5) 0.057(4) 0.087(5) -0.005(4) 0.062(5) 0.003(4)
C11 0.080(5) 0.040(4) 0.133(8) 0.005(4) 0.033(5) 0.006(3)
C12 0.062(5) 0.108(7) 0.075(5) -0.010(5) 0.009(4) 0.002(4)
C13 0.088(5) 0.036(4) 0.092(5) 0.024(4) 0.022(4) 0.018(3)
C14 0.066(4) 0.073(5) 0.069(5) -0.003(4) 0.014(4) 0.004(4)
C15 0.098(6) 0.092(6) 0.056(4) -0.001(4) 0.011(4) 0.010(5)
C16 0.099(5) 0.037(4) 0.068(4) 0.009(3) 0.025(4) 0.000(3)
C17 0.086(5) 0.083(6) 0.073(5) 0.019(4) 0.019(4) 0.003(4)
C18 0.035(3) 0.050(3) 0.044(3) -0.009(3) 0.007(2) 0.000(2)
C19 0.048(3) 0.044(3) 0.042(3) 0.009(2) 0.009(2) 0.001(2)
C20 0.041(3) 0.043(3) 0.037(3) 0.003(2) 0.013(2) -0.009(2)
C21 0.055(4) 0.051(4) 0.068(4) 0.004(3) 0.016(3) 0.009(3)
C22 0.047(3) 0.048(4) 0.063(4) 0.004(3) 0.012(3) -0.004(3)
C23 0.039(3) 0.059(4) 0.034(3) 0.014(3) 0.008(2) -0.009(3)
C24 0.039(3) 0.048(3) 0.058(4) 0.009(3) 0.024(3) 0.001(2)
C25 0.046(3) 0.055(3) 0.044(3) -0.002(3) 0.027(3) -0.005(3)
C26 0.059(3) 0.038(3) 0.049(3) -0.004(2) 0.036(3) -0.011(2)
C27 0.052(3) 0.045(3) 0.057(4) -0.017(3) 0.004(3) 0.004(3)
C28 0.056(3) 0.065(4) 0.034(3) 0.015(3) 0.019(3) 0.001(3)
C29 0.042(3) 0.061(4) 0.050(3) 0.011(3) 0.023(3) -0.007(3)
C30 0.045(3) 0.062(4) 0.046(3) 0.018(3) 0.004(2) -0.003(3)
C31 0.038(3) 0.057(4) 0.064(4) 0.010(3) 0.009(3) -0.007(3)
C32 0.059(4) 0.052(4) 0.050(3) 0.017(3) 0.018(3) 0.007(3)
C33 0.048(3) 0.051(3) 0.031(2) 0.008(2) 0.016(2) 0.012(2)
C34 0.056(4) 0.065(4) 0.041(3) 0.021(3) 0.003(3) 0.006(3)
C35 0.054(3) 0.040(3) 0.044(3) -0.006(2) 0.018(3) -0.005(2)
C36 0.060(3) 0.041(3) 0.039(3) 0.000(2) 0.008(3) -0.008(3)
C37 0.041(3) 0.051(4) 0.066(4) 0.003(3) 0.009(3) -0.019(3)
C38 0.051(3) 0.065(4) 0.037(3) 0.002(3) 0.005(2) -0.001(3)
C39 0.064(4) 0.039(3) 0.098(5) 0.006(3) 0.042(4) -0.003(3)
C40 0.060(4) 0.085(5) 0.065(4) 0.010(4) 0.015(3) -0.004(4)
C41 0.053(4) 0.053(4) 0.059(4) 0.015(3) -0.008(3) 0.007(3)
C42 0.043(3) 0.086(5) 0.058(4) -0.006(4) -0.017(3) 0.005(3)
C43 0.059(4) 0.040(3) 0.074(4) -0.019(3) 0.010(3) -0.003(3)
C44 0.047(3) 0.042(3) 0.069(4) 0.003(3) 0.024(3) 0.005(2)
C45 0.067(4) 0.062(4) 0.055(4) 0.003(3) 0.011(3) 0.011(3)
C46 0.088(5) 0.042(3) 0.068(4) 0.014(3) 0.043(4) 0.018(3)
C47 0.058(4) 0.039(3) 0.086(5) -0.005(3) 0.005(4) -0.001(3)
C48 0.095(5) 0.039(3) 0.079(5) 0.013(3) 0.059(4) 0.016(3)
C49 0.060(4) 0.040(3) 0.093(5) -0.002(3) 0.020(4) -0.001(3)
C50 0.057(4) 0.058(4) 0.068(4) 0.024(3) 0.030(3) -0.003(3)
C51 0.057(4) 0.060(4) 0.062(4) 0.015(3) 0.019(3) -0.007(3)
C52 0.074(5) 0.065(5) 0.086(5) -0.007(4) 0.034(4) -0.028(4)
C53 0.075(5) 0.112(7) 0.067(5) 0.004(5) 0.013(4) -0.036(5)
C54 0.053(4) 0.071(5) 0.084(5) 0.021(4) 0.005(4) -0.023(3)
C55 0.056(4) 0.072(5) 0.090(5) -0.008(4) 0.019(4) -0.012(3)
C56 0.047(3) 0.058(4) 0.062(4) 0.009(3) 0.021(3) 0.011(3)
C57 0.058(4) 0.051(4) 0.065(4) 0.021(3) 0.011(3) 0.009(3)
C58 0.053(4) 0.066(5) 0.080(5) 0.019(4) 0.023(3) -0.001(3)
C59 0.075(5) 0.067(5) 0.082(5) 0.044(4) 0.013(4) 0.001(4)
C60 0.044(3) 0.066(4) 0.087(5) 0.020(4) 0.030(3) 0.004(3)
C61 0.059(4) 0.066(4) 0.031(3) 0.004(3) 0.008(3) -0.003(3)
O1W 0.106(18) 0.054(13) 0.17(3) -0.042(16) -0.042(18) 0.033(12)

loop_
_atom_type_symbol
_atom_type_description
_atom_type_scat_dispersion_real
_atom_type_scat_dispersion_imag
_atom_type_scat_source
C C 0.0033 0.0016 'International Tables Vol C Tables 4.2.6.8 and 6.1.1.4'
H H 0.0000 0.0000 'International Tables Vol C Tables 4.2.6.8 and 6.1.1.4'
Co Co 0.3494 0.9721 'International Tables Vol C Tables 4.2.6.8 and 6.1.1.4'
N N 0.0061 0.0033 'International Tables Vol C Tables 4.2.6.8 and 6.1.1.4'
O O 0.0106 0.0060 'International Tables Vol C Tables 4.2.6.8 and 6.1.1.4'
P P 0.1023 0.0942 'International Tables Vol C Tables 4.2.6.8 and 6.1.1.4'
Gd Gd -0.1653 3.9035 'International Tables Vol C Tables 4.2.6.8 and 6.1.1.4'

loop_
_geom_angle_atom_site_label_1
_geom_angle_atom_site_label_2
_geom_angle_atom_site_label_3
_geom_angle
O6 Gd1 O3 75.50(16)
O6 Gd1 O9 80.84(17)
O3 Gd1 O9 77.51(15)
O6 Gd1 N3 77.02(17)
O3 Gd1 N3 133.43(17)
O9 Gd1 N3 133.31(17)
O6 Gd1 N2 109.18(18)
O3 Gd1 N2 81.14(16)
O9 Gd1 N2 153.27(17)
N3 Gd1 N2 73.40(16)
O6 Gd1 N4 114.66(16)
O3 Gd1 N4 150.79(17)
O9 Gd1 N4 77.37(15)
N3 Gd1 N4 75.49(17)
N2 Gd1 N4 117.43(17)
O6 Gd1 N1 163.74(16)
O3 Gd1 N1 90.73(16)
O9 Gd1 N1 87.86(16)
N3 Gd1 N1 119.16(16)
N2 Gd1 N1 76.46(16)
N4 Gd1 N1 73.67(16)
C3 Co1 C2 39.0(3)
C3 Co1 C4 40.0(3)
C2 Co1 C4 67.1(3)
C3 Co1 C1 66.0(3)
C2 Co1 C1 40.9(3)
C4 Co1 C1 66.1(3)
C3 Co1 C5 65.2(3)
C2 Co1 C5 67.1(3)
C4 Co1 C5 38.2(2)
C1 Co1 C5 39.6(3)
C3 Co1 P2 113.9(2)
C2 Co1 P2 152.6(2)
C4 Co1 P2 87.9(2)
C1 Co1 P2 138.8(2)
C5 Co1 P2 100.7(2)
C3 Co1 P1 154.5(2)
C2 Co1 P1 115.8(2)
C4 Co1 P1 142.2(2)
C1 Co1 P1 91.5(2)
C5 Co1 P1 105.55(16)
P2 Co1 P1 90.77(8)
C3 Co1 P3 94.7(2)
C2 Co1 P3 94.9(2)
C4 Co1 P3 126.9(2)
C1 Co1 P3 130.1(2)
C5 Co1 P3 159.53(17)
P2 Co1 P3 91.01(8)
P1 Co1 P3 90.91(8)
O3 P1 O2 108.7(3)
O3 P1 O1 107.0(3)
O2 P1 O1 113.6(3)
O3 P1 Co1 118.75(19)
O2 P1 Co1 104.99(19)
O1 P1 Co1 104.0(2)
O6 P2 O4 100.8(3)
O6 P2 O5 115.6(3)
O4 P2 O5 114.7(3)
O6 P2 Co1 119.6(2)
O4 P2 Co1 102.6(2)
O5 P2 Co1 103.3(2)
O9 P3 O7 104.0(3)
O9 P3 O8 108.6(3)
O7 P3 O8 111.4(3)
O9 P3 Co1 120.7(2)
O7 P3 Co1 105.7(2)
O8 P3 Co1 106.37(19)
C6 O1 P1 126.6(5)
C8 O2 P1 117.5(5)
P1 O3 Gd1 137.8(3)
C10 O4 P2 125.6(5)
C12 O5 P2 103.8(4)
P2 O6 Gd1 134.0(3)
C14 O7 P3 129.0(5)
C16 O8 P3 135.6(5)
P3 O9 Gd1 134.4(3)
C35 N1 C18 108.1(4)
C35 N1 Gd1 121.3(3)
C18 N1 Gd1 121.7(4)
C23 N2 C20 105.9(4)
C23 N2 Gd1 126.2(3)
C20 N2 Gd1 122.6(3)
C25 N3 C28 104.9(5)
C25 N3 Gd1 121.2(4)
C28 N3 Gd1 126.0(4)
C33 N4 C30 105.9(4)
C33 N4 Gd1 124.4(3)
C30 N4 Gd1 125.9(4)
C5 C1 C2 106.9(6)
C5 C1 Co1 71.5(4)
C2 C1 Co1 68.0(4)
C5 C1 H1 126.6
C2 C1 H1 126.6
Co1 C1 H1 126.6
C4 C5 C1 108.2(7)
C4 C5 Co1 68.8(4)
C1 C5 Co1 68.9(4)
C4 C5 H5 125.9
C1 C5 H5 125.9
Co1 C5 H5 125.9
C5 C4 C3 106.7(7)
C5 C4 Co1 73.0(4)
C3 C4 Co1 66.5(4)
C5 C4 H4 126.6
C3 C4 H4 126.6
Co1 C4 H4 126.6
C2 C3 C4 113.0(7)
C2 C3 Co1 73.3(4)
C4 C3 Co1 73.6(4)
C2 C3 H3 123.5
C4 C3 H3 123.5
Co1 C3 H3 123.5
C3 C2 C1 105.2(7)
C3 C2 Co1 67.7(4)
C1 C2 Co1 71.1(4)
C3 C2 H2 127.4
C1 C2 H2 127.4
Co1 C2 H2 127.4
O1 C6 C7 118.2(7)
O1 C6 H6A 107.8
C7 C6 H6A 107.8
O1 C6 H6B 107.8
C7 C6 H6B 107.8
H6A C6 H6B 107.1
C6 C7 H7A 109.5
C6 C7 H7B 109.5
H7A C7 H7B 109.5
C6 C7 H7C 109.5
H7A C7 H7C 109.5
H7B C7 H7C 109.5
O2 C8 C9 113.9(7)
O2 C8 H8A 108.8
C9 C8 H8A 108.8
O2 C8 H8B 108.8
C9 C8 H8B 108.8
H8A C8 H8B 107.7
C8 C9 H9A 109.5
C8 C9 H9B 109.5
H9A C9 H9B 109.5
C8 C9 H9C 109.5
H9A C9 H9C 109.5
H9B C9 H9C 109.5
O4 C10 C11 117.1(7)
O4 C10 H10A 108.0
C11 C10 H10A 108.0
O4 C10 H10B 108.0
C11 C10 H10B 108.0
H10A C10 H10B 107.3
C10 C11 H11D 109.5
C10 C11 H11E 109.5
H11D C11 H11E 109.5
C10 C11 H11F 109.5
H11D C11 H11F 109.5
H11E C11 H11F 109.5
O5 C12 C13 95.4(7)
O5 C12 H12A 112.7
C13 C12 H12A 112.7
O5 C12 H12B 112.7
C13 C12 H12B 112.7
H12A C12 H12B 110.2
C12 C13 H13C 109.5
C12 C13 H13A 109.5
H13C C13 H13A 109.5
C12 C13 H13B 109.5
H13C C13 H13B 109.5
H13A C13 H13B 109.5
O7 C14 C15 108.9(7)
O7 C14 H14A 109.9
C15 C14 H14A 109.9
O7 C14 H14B 109.9
C15 C14 H14B 109.9
H14A C14 H14B 108.3
C14 C15 H15A 109.5
C14 C15 H15B 109.5
H15A C15 H15B 109.5
C14 C15 H15C 109.5
H15A C15 H15C 109.5
H15B C15 H15C 109.5
O8 C16 C17 119.7(7)
O8 C16 H16A 107.4
C17 C16 H16A 107.4
O8 C16 H16B 107.4
C17 C16 H16B 107.4
H16A C16 H16B 106.9
C16 C17 H17A 109.5
C16 C17 H17B 109.5
H17A C17 H17B 109.5
C16 C17 H17C 109.5
H17A C17 H17C 109.5
H17B C17 H17C 109.5
N1 C18 C37 108.5(4)
N1 C18 C19 126.1(6)
C37 C18 C19 125.4(4)
C20 C19 C18 125.6(5)
C20 C19 C38 118.5(4)
C18 C19 C38 115.9(5)
C19 C20 N2 127.2(5)
C19 C20 C21 123.9(5)
N2 C20 C21 108.8(5)
C22 C21 C20 108.5(6)
C22 C21 H21 125.7
C20 C21 H21 125.7
C21 C22 C23 104.8(5)
C21 C22 H22 127.6
C23 C22 H22 127.6
N2 C23 C24 124.1(5)
N2 C23 C22 112.0(5)
C24 C23 C22 123.7(5)
C23 C24 C25 125.0(5)
C23 C24 C44 118.3(4)
C25 C24 C44 116.7(5)
N3 C25 C24 126.3(6)
N3 C25 C26 108.9(5)
C24 C25 C26 124.1(5)
C27 C26 C25 105.9(5)
C27 C26 H26 127.0
C25 C26 H26 127.0
C26 C27 C28 107.8(6)
C26 C27 H27 126.1
C28 C27 H27 126.1
N3 C28 C27 112.4(6)
N3 C28 C29 122.4(6)
C27 C28 C29 125.2(6)
C30 C29 C50 114.4(5)
C30 C29 C28 126.0(5)
C50 C29 C28 119.4(5)
C29 C30 N4 126.1(6)
C29 C30 C31 126.4(5)
N4 C30 C31 107.5(4)
C32 C31 C30 109.0(5)
C32 C31 H31 125.5
C30 C31 H31 125.5
C31 C32 C33 109.2(6)
C31 C32 H32 125.4
C33 C32 H32 125.4
N4 C33 C34 125.3(5)
N4 C33 C32 108.4(5)
C34 C33 C32 125.8(5)
C33 C34 C35 123.6(5)
C33 C34 C56 115.9(5)
C35 C34 C56 120.5(6)
N1 C35 C34 127.3(5)
N1 C35 C36 110.3(5)
C34 C35 C36 122.3(5)
C37 C36 C35 103.3(5)
C37 C36 H36 128.3
C35 C36 H36 128.3
C36 C37 C18 109.4(4)
C36 C37 H37 125.3
C18 C37 H37 125.3
C39 C38 C43 118.5(6)
C39 C38 C19 122.4(5)
C43 C38 C19 119.0(5)
C38 C39 C40 120.3(7)
C38 C39 H39 119.9
C40 C39 H39 119.9
C39 C40 C41 120.5(7)
C39 C40 H40 119.8
C41 C40 H40 119.8
C42 C41 C40 117.5(7)
C42 C41 H41 121.2
C40 C41 H41 121.2
C41 C42 C43 123.3(7)
C41 C42 H42 118.3
C43 C42 H42 118.3
C42 C43 C38 119.8(7)
C42 C43 H43 120.1
C38 C43 H43 120.1
C49 C44 C45 121.1(6)
C49 C44 C24 121.8(6)
C45 C44 C24 117.0(5)
C44 C45 C46 118.9(6)
C44 C45 H45 120.6
C46 C45 H45 120.6
C45 C46 C47 121.4(6)
C45 C46 H46 119.3
C47 C46 H46 119.3
C48 C47 C46 116.7(6)
C48 C47 H47 121.6
C46 C47 H47 121.6
C47 C48 C49 124.2(7)
C47 C48 H48 117.9
C49 C48 H48 117.9
C44 C49 C48 117.3(7)
C44 C49 H49 121.3
C48 C49 H49 121.3
C51 C50 C55 117.7(6)
C51 C50 C29 120.8(5)
C55 C50 C29 121.3(5)
C52 C51 C50 117.5(6)
C52 C51 H51 121.3
C50 C51 H51 121.3
C53 C52 C51 123.8(8)
C53 C52 H52 118.1
C51 C52 H52 118.1
C52 C53 C54 121.1(7)
C52 C53 H53 119.4
C54 C53 H53 119.4
C55 C54 C53 120.2(7)
C55 C54 H54 119.9
C53 C54 H54 119.9
C54 C55 C50 119.7(7)
C54 C55 H55 120.1
C50 C55 H55 120.1
C57 C56 C61 120.0(6)
C57 C56 C34 119.6(6)
C61 C56 C34 120.4(6)
C58 C57 C56 120.0(7)
C58 C57 H57 120.0
C56 C57 H57 120.0
C57 C58 C59 120.0(7)
C57 C58 H58 120.0
C59 C58 H58 120.0
C60 C59 C58 120.0(7)
C60 C59 H59 120.0
C58 C59 H59 120.0
C59 C60 C61 120.0(7)
C59 C60 H60 120.0
C61 C60 H60 120.0
C60 C61 C56 120.0(6)
C60 C61 H61 120.0
C56 C61 H61 120.0
H1X O1W H1Y 109.7

loop_
_geom_bond_atom_site_label_1
_geom_bond_atom_site_label_2
_geom_bond_distance
Gd1 O6 2.292(4)
Gd1 O3 2.319(4)
Gd1 O9 2.336(4)
Gd1 N3 2.393(5)
Gd1 N2 2.393(4)
Gd1 N4 2.411(4)
Gd1 N1 2.417(5)
Co1 C3 1.994(7)
Co1 C2 2.064(7)
Co1 C4 2.086(7)
Co1 C1 2.107(7)
Co1 C5 2.141(6)
Co1 P2 2.150(2)
Co1 P1 2.1554(19)
Co1 P3 2.177(2)
P1 O3 1.480(5)
P1 O2 1.639(5)
P1 O1 1.644(5)
P2 O6 1.528(4)
P2 O4 1.641(5)
P2 O5 1.684(5)
P3 O9 1.501(4)
P3 O7 1.653(5)
P3 O8 1.662(5)
O1 C6 1.407(8)
O2 C8 1.397(7)
O4 C10 1.366(8)
O5 C12 1.407(9)
O7 C14 1.378(8)
O8 C16 1.328(8)
N1 C35 1.333(6)
N1 C18 1.367(7)
N2 C23 1.346(7)
N2 C20 1.428(6)
N3 C25 1.345(8)
N3 C28 1.373(8)
N4 C33 1.376(5)
N4 C30 1.424(7)
C1 C5 1.439(10)
C1 C2 1.457(11)
C1 H1 0.9800
C5 C4 1.385(9)
C5 H5 0.9800
C4 C3 1.397(10)
C4 H4 0.9800
C3 C2 1.355(10)
C3 H3 0.9800
C2 H2 0.9800
C6 C7 1.451(10)
C6 H6A 0.9700
C6 H6B 0.9700
C7 H7A 0.9600
C7 H7B 0.9600
C7 H7C 0.9600
C8 C9 1.487(10)
C8 H8A 0.9700
C8 H8B 0.9700
C9 H9A 0.9600
C9 H9B 0.9600
C9 H9C 0.9600
C10 C11 1.446(10)
C10 H10A 0.9700
C10 H10B 0.9700
C11 H11D 0.9600
C11 H11E 0.9600
C11 H11F 0.9600
C12 C13 1.502(11)
C12 H12A 0.9700
C12 H12B 0.9700
C13 H13C 0.9600
C13 H13A 0.9600
C13 H13B 0.9600
C14 C15 1.460(10)
C14 H14A 0.9700
C14 H14B 0.9700
C15 H15A 0.9600
C15 H15B 0.9600
C15 H15C 0.9600
C16 C17 1.483(10)
C16 H16A 0.9700
C16 H16B 0.9700
C17 H17A 0.9600
C17 H17B 0.9600
C17 H17C 0.9600
C18 C37 1.415(6)
C18 C19 1.443(8)
C19 C20 1.381(8)
C19 C38 1.474(6)
C20 C21 1.447(8)
C21 C22 1.376(9)
C21 H21 0.9300
C22 C23 1.480(7)
C22 H22 0.9300
C23 C24 1.387(8)
C24 C25 1.425(8)
C24 C44 1.502(6)
C25 C26 1.490(7)
C26 C27 1.321(8)
C26 H26 0.9300
C27 C28 1.382(9)
C27 H27 0.9300
C28 C29 1.502(9)
C29 C30 1.383(8)
C29 C50 1.463(6)
C30 C31 1.429(6)
C31 C32 1.296(8)
C31 H31 0.9300
C32 C33 1.441(8)
C32 H32 0.9300
C33 C34 1.416(8)
C34 C35 1.426(8)
C34 C56 1.456(8)
C35 C36 1.474(8)
C36 C37 1.372(8)
C36 H36 0.9300
C37 H37 0.9300
C38 C39 1.370(9)
C38 C43 1.421(9)
C39 C40 1.397(9)
C39 H39 0.9300
C40 C41 1.443(10)
C40 H40 0.9300
C41 C42 1.324(10)
C41 H41 0.9300
C42 C43 1.384(9)
C42 H42 0.9300
C43 H43 0.9300
C44 C49 1.384(9)
C44 C45 1.396(9)
C45 C46 1.401(9)
C45 H45 0.9300
C46 C47 1.404(9)
C46 H46 0.9300
C47 C48 1.367(10)
C47 H47 0.9300
C48 C49 1.403(9)
C48 H48 0.9300
C49 H49 0.9300
C50 C51 1.428(9)
C50 C55 1.446(10)
C51 C52 1.373(9)
C51 H51 0.9300
C52 C53 1.319(10)
C52 H52 0.9300
C53 C54 1.366(10)
C53 H53 0.9300
C54 C55 1.364(9)
C54 H54 0.9300
C55 H55 0.9300
C56 C57 1.390(9)
C56 C61 1.390(9)
C57 C58 1.390(9)
C57 H57 0.9300
C58 C59 1.390(11)
C58 H58 0.9300
C59 C60 1.390(10)
C59 H59 0.9300
C60 C61 1.390(9)
C60 H60 0.9300
C61 H61 0.9300
O1W H1X 0.8495
O1W H1Y 0.8513

loop_
_geom_torsion_atom_site_label_1
_geom_torsion_atom_site_label_2
_geom_torsion_atom_site_label_3
_geom_torsion_atom_site_label_4
_geom_torsion
C3 Co1 P1 O3 -139.5(6)
C2 Co1 P1 O3 -132.4(4)
C4 Co1 P1 O3 142.2(4)
C1 Co1 P1 O3 -166.6(3)
C5 Co1 P1 O3 155.8(3)
P2 Co1 P1 O3 54.5(3)
P3 Co1 P1 O3 -36.5(3)
C3 Co1 P1 O2 98.8(6)
C2 Co1 P1 O2 105.9(3)
C4 Co1 P1 O2 20.5(4)
C1 Co1 P1 O2 71.7(3)
C5 Co1 P1 O2 34.1(3)
P2 Co1 P1 O2 -67.2(2)
P3 Co1 P1 O2 -158.2(2)
C3 Co1 P1 O1 -20.8(6)
C2 Co1 P1 O1 -13.7(4)
C4 Co1 P1 O1 -99.1(4)
C1 Co1 P1 O1 -47.9(3)
C5 Co1 P1 O1 -85.4(3)
P2 Co1 P1 O1 173.3(2)
P3 Co1 P1 O1 82.2(2)
C3 Co1 P2 O6 155.1(3)
C2 Co1 P2 O6 162.2(6)
C4 Co1 P2 O6 -173.6(3)
C1 Co1 P2 O6 -124.7(4)
C5 Co1 P2 O6 -137.4(3)
P1 Co1 P2 O6 -31.4(2)
P3 Co1 P2 O6 59.5(2)
C3 Co1 P2 O4 -94.6(3)
C2 Co1 P2 O4 -87.4(6)
C4 Co1 P2 O4 -63.3(3)
C1 Co1 P2 O4 -14.3(4)
C5 Co1 P2 O4 -27.1(3)
P1 Co1 P2 O4 78.9(2)
P3 Co1 P2 O4 169.8(2)
C3 Co1 P2 O5 25.0(3)
C2 Co1 P2 O5 32.1(6)
C4 Co1 P2 O5 56.2(3)
C1 Co1 P2 O5 105.2(4)
C5 Co1 P2 O5 92.4(3)
P1 Co1 P2 O5 -161.6(2)
P3 Co1 P2 O5 -70.7(2)
C3 Co1 P3 O9 -149.4(3)
C2 Co1 P3 O9 171.5(3)
C4 Co1 P3 O9 -123.5(4)
C1 Co1 P3 O9 148.2(3)
C5 Co1 P3 O9 -160.6(6)
P2 Co1 P3 O9 -35.4(3)
P1 Co1 P3 O9 55.4(3)
C3 Co1 P3 O7 -32.1(3)
C2 Co1 P3 O7 -71.2(3)
C4 Co1 P3 O7 -6.2(4)
C1 Co1 P3 O7 -94.5(3)
C5 Co1 P3 O7 -43.2(6)
P2 Co1 P3 O7 82.0(2)
P1 Co1 P3 O7 172.7(2)
C3 Co1 P3 O8 86.4(3)
C2 Co1 P3 O8 47.3(3)
C4 Co1 P3 O8 112.3(3)
C1 Co1 P3 O8 24.0(3)
C5 Co1 P3 O8 75.3(6)
P2 Co1 P3 O8 -159.52(18)
P1 Co1 P3 O8 -68.73(18)
O3 P1 O1 C6 -32.9(8)
O2 P1 O1 C6 87.1(7)
Co1 P1 O1 C6 -159.4(7)
O3 P1 O2 C8 46.1(6)
O1 P1 O2 C8 -72.9(6)
Co1 P1 O2 C8 174.1(5)
O2 P1 O3 Gd1 98.0(4)
O1 P1 O3 Gd1 -139.0(4)
Co1 P1 O3 Gd1 -21.8(5)
O6 Gd1 O3 P1 -29.3(4)
O9 Gd1 O3 P1 54.3(4)
N3 Gd1 O3 P1 -84.9(5)
N2 Gd1 O3 P1 -141.8(5)
N4 Gd1 O3 P1 85.6(5)
N1 Gd1 O3 P1 142.0(4)
O6 P2 O4 C10 -47.3(7)
O5 P2 O4 C10 77.5(7)
Co1 P2 O4 C10 -171.2(6)
O6 P2 O5 C12 -7.1(6)
O4 P2 O5 C12 -123.7(6)
Co1 P2 O5 C12 125.4(5)
O4 P2 O6 Gd1 -142.9(4)
O5 P2 O6 Gd1 92.9(4)
Co1 P2 O6 Gd1 -31.5(5)
O3 Gd1 O6 P2 59.8(4)
O9 Gd1 O6 P2 -19.6(4)
N3 Gd1 O6 P2 -158.2(4)
N2 Gd1 O6 P2 134.8(4)
N4 Gd1 O6 P2 -91.0(4)
N1 Gd1 O6 P2 27.0(9)
O9 P3 O7 C14 -18.9(7)
O8 P3 O7 C14 98.0(7)
Co1 P3 O7 C14 -146.9(6)
O9 P3 O8 C16 29.5(7)
O7 P3 O8 C16 -84.5(7)
Co1 P3 O8 C16 160.8(6)
O7 P3 O9 Gd1 -138.6(4)
O8 P3 O9 Gd1 102.7(4)
Co1 P3 O9 Gd1 -20.4(5)
O6 Gd1 O9 P3 49.2(4)
O3 Gd1 O9 P3 -27.8(4)
N3 Gd1 O9 P3 111.5(4)
N2 Gd1 O9 P3 -65.6(6)
N4 Gd1 O9 P3 167.2(5)
N1 Gd1 O9 P3 -119.1(4)
O6 Gd1 N1 C35 -75.4(7)
O3 Gd1 N1 C35 -107.1(3)
O9 Gd1 N1 C35 -29.6(3)
N3 Gd1 N1 C35 110.3(3)
N2 Gd1 N1 C35 172.2(3)
N4 Gd1 N1 C35 47.8(3)
O6 Gd1 N1 C18 68.1(8)
O3 Gd1 N1 C18 36.5(4)
O9 Gd1 N1 C18 113.9(4)
N3 Gd1 N1 C18 -106.2(4)
N2 Gd1 N1 C18 -44.3(4)
N4 Gd1 N1 C18 -168.6(4)
O6 Gd1 N2 C23 25.6(5)
O3 Gd1 N2 C23 96.8(5)
O9 Gd1 N2 C23 134.0(5)
N3 Gd1 N2 C23 -43.8(5)
N4 Gd1 N2 C23 -107.1(5)
N1 Gd1 N2 C23 -170.3(5)
O6 Gd1 N2 C20 -125.0(4)
O3 Gd1 N2 C20 -53.8(4)
O9 Gd1 N2 C20 -16.6(7)
N3 Gd1 N2 C20 165.6(5)
N4 Gd1 N2 C20 102.3(5)
N1 Gd1 N2 C20 39.1(4)
O6 Gd1 N3 C25 -68.0(4)
O3 Gd1 N3 C25 -12.9(5)
O9 Gd1 N3 C25 -131.8(4)
N2 Gd1 N3 C25 46.9(4)
N4 Gd1 N3 C25 171.9(5)
N1 Gd1 N3 C25 110.4(4)
O6 Gd1 N3 C28 76.1(5)
O3 Gd1 N3 C28 131.2(5)
O9 Gd1 N3 C28 12.4(6)
N2 Gd1 N3 C28 -169.0(6)
N4 Gd1 N3 C28 -44.0(5)
N1 Gd1 N3 C28 -105.5(5)
O6 Gd1 N4 C33 121.9(3)
O3 Gd1 N4 C33 17.0(5)
O9 Gd1 N4 C33 48.3(3)
N3 Gd1 N4 C33 -170.1(3)
N2 Gd1 N4 C33 -107.9(3)
N1 Gd1 N4 C33 -43.2(3)
O6 Gd1 N4 C30 -33.2(5)
O3 Gd1 N4 C30 -138.0(4)
O9 Gd1 N4 C30 -106.7(4)
N3 Gd1 N4 C30 34.9(4)
N2 Gd1 N4 C30 97.1(4)
N1 Gd1 N4 C30 161.8(4)
C3 Co1 C1 C5 79.5(4)
C2 Co1 C1 C5 117.7(6)
C4 Co1 C1 C5 35.6(4)
P2 Co1 C1 C5 -19.9(5)
P1 Co1 C1 C5 -112.8(4)
P3 Co1 C1 C5 154.7(3)
C3 Co1 C1 C2 -38.2(4)
C4 Co1 C1 C2 -82.1(5)
C5 Co1 C1 C2 -117.7(6)
P2 Co1 C1 C2 -137.7(4)
P1 Co1 C1 C2 129.4(4)
P3 Co1 C1 C2 36.9(5)
C2 C1 C5 C4 1.4(7)
Co1 C1 C5 C4 -57.6(4)
C2 C1 C5 Co1 59.0(5)
C3 Co1 C5 C4 38.9(5)
C2 Co1 C5 C4 81.6(5)
C1 Co1 C5 C4 120.5(6)
P2 Co1 C5 C4 -72.6(4)
P1 Co1 C5 C4 -166.5(4)
P3 Co1 C5 C4 51.1(8)
C3 Co1 C5 C1 -81.7(5)
C2 Co1 C5 C1 -39.0(4)
C4 Co1 C5 C1 -120.5(6)
P2 Co1 C5 C1 166.8(4)
P1 Co1 C5 C1 73.0(4)
P3 Co1 C5 C1 -69.4(7)
C1 C5 C4 C3 -0.4(7)
Co1 C5 C4 C3 -58.2(5)
C1 C5 C4 Co1 57.7(4)
C3 Co1 C4 C5 -117.5(7)
C2 Co1 C4 C5 -81.6(5)
C1 Co1 C4 C5 -36.9(4)
P2 Co1 C4 C5 110.2(4)
P1 Co1 C4 C5 21.6(7)
P3 Co1 C4 C5 -160.1(4)
C2 Co1 C4 C3 35.8(5)
C1 Co1 C4 C3 80.6(5)
C5 Co1 C4 C3 117.5(7)
P2 Co1 C4 C3 -132.4(4)
P1 Co1 C4 C3 139.0(4)
P3 Co1 C4 C3 -42.6(5)
C5 C4 C3 C2 -0.8(8)
Co1 C4 C3 C2 -63.2(5)
C5 C4 C3 Co1 62.4(5)
C4 Co1 C3 C2 120.9(7)
C1 Co1 C3 C2 40.1(5)
C5 Co1 C3 C2 83.7(5)
P2 Co1 C3 C2 174.8(4)
P1 Co1 C3 C2 10.1(9)
P3 Co1 C3 C2 -92.0(5)
C2 Co1 C3 C4 -120.9(7)
C1 Co1 C3 C4 -80.8(5)
C5 Co1 C3 C4 -37.2(4)
P2 Co1 C3 C4 53.9(5)
P1 Co1 C3 C4 -110.8(6)
P3 Co1 C3 C4 147.1(4)
C4 C3 C2 C1 1.6(8)
Co1 C3 C2 C1 -61.7(5)
C4 C3 C2 Co1 63.4(5)
C5 C1 C2 C3 -1.8(8)
Co1 C1 C2 C3 59.5(5)
C5 C1 C2 Co1 -61.3(5)
C4 Co1 C2 C3 -36.7(5)
C1 Co1 C2 C3 -116.1(7)
C5 Co1 C2 C3 -78.3(5)
P2 Co1 C2 C3 -10.4(8)
P1 Co1 C2 C3 -175.2(4)
P3 Co1 C2 C3 91.4(5)
C3 Co1 C2 C1 116.1(7)
C4 Co1 C2 C1 79.4(5)
C5 Co1 C2 C1 37.7(4)
P2 Co1 C2 C1 105.7(6)
P1 Co1 C2 C1 -59.1(5)
P3 Co1 C2 C1 -152.5(4)
P1 O1 C6 C7 -125.1(7)
P1 O2 C8 C9 -139.9(6)
P2 O4 C10 C11 -159.3(6)
P2 O5 C12 C13 137.4(5)
P3 O7 C14 C15 -118.1(7)
P3 O8 C16 C17 -175.7(5)
C35 N1 C18 C37 4.5(5)
Gd1 N1 C18 C37 -143.3(3)
C35 N1 C18 C19 -175.2(5)
Gd1 N1 C18 C19 37.1(7)
N1 C18 C19 C20 -2.7(10)
C37 C18 C19 C20 177.6(5)
N1 C18 C19 C38 177.3(5)
C37 C18 C19 C38 -2.3(8)
C18 C19 C20 N2 -3.3(10)
C38 C19 C20 N2 176.7(5)
C18 C19 C20 C21 172.9(6)
C38 C19 C20 C21 -7.2(9)
C23 N2 C20 C19 177.7(6)
Gd1 N2 C20 C19 -26.7(8)
C23 N2 C20 C21 1.1(6)
Gd1 N2 C20 C21 156.7(4)
C19 C20 C21 C22 -177.9(6)
N2 C20 C21 C22 -1.2(7)
C20 C21 C22 C23 0.8(7)
C20 N2 C23 C24 -175.8(6)
Gd1 N2 C23 C24 29.6(8)
C20 N2 C23 C22 -0.6(7)
Gd1 N2 C23 C22 -155.1(4)
C21 C22 C23 N2 -0.1(7)
C21 C22 C23 C24 175.2(6)
N2 C23 C24 C25 3.4(10)
C22 C23 C24 C25 -171.3(6)
N2 C23 C24 C44 -175.1(5)
C22 C23 C24 C44 10.2(9)
C28 N3 C25 C24 168.6(6)
Gd1 N3 C25 C24 -40.8(7)
C28 N3 C25 C26 -2.1(6)
Gd1 N3 C25 C26 148.5(4)
C23 C24 C25 N3 3.7(10)
C44 C24 C25 N3 -177.8(5)
C23 C24 C25 C26 173.0(6)
C44 C24 C25 C26 -8.4(8)
N3 C25 C26 C27 -0.3(6)
C24 C25 C26 C27 -171.3(6)
C25 C26 C27 C28 2.6(7)
C25 N3 C28 C27 3.9(7)
Gd1 N3 C28 C27 -144.8(4)
C25 N3 C28 C29 -174.5(5)
Gd1 N3 C28 C29 36.8(8)
C26 C27 C28 N3 -4.2(7)
C26 C27 C28 C29 174.1(6)
N3 C28 C29 C30 0.9(10)
C27 C28 C29 C30 -177.3(6)
N3 C28 C29 C50 176.4(5)
C27 C28 C29 C50 -1.8(9)
C50 C29 C30 N4 174.4(5)
C28 C29 C30 N4 -9.9(10)
C50 C29 C30 C31 -3.9(9)
C28 C29 C30 C31 171.7(5)
C33 N4 C30 C29 -177.8(6)
Gd1 N4 C30 C29 -19.0(8)
C33 N4 C30 C31 0.8(5)
Gd1 N4 C30 C31 159.6(3)
C29 C30 C31 C32 178.5(5)
N4 C30 C31 C32 -0.1(6)
C30 C31 C32 C33 -0.6(7)
C30 N4 C33 C34 -173.5(5)
Gd1 N4 C33 C34 27.3(6)
C30 N4 C33 C32 -1.2(4)
Gd1 N4 C33 C32 -160.3(3)
C31 C32 C33 N4 1.1(7)
C31 C32 C33 C34 173.4(6)
N4 C33 C34 C35 7.7(9)
C32 C33 C34 C35 -163.3(6)
N4 C33 C34 C56 -170.1(5)
C32 C33 C34 C56 18.9(9)
C18 N1 C35 C34 172.9(5)
Gd1 N1 C35 C34 -39.2(7)
C18 N1 C35 C36 -5.7(5)
Gd1 N1 C35 C36 142.1(3)
C33 C34 C35 N1 -0.7(9)
C56 C34 C35 N1 177.1(5)
C33 C34 C35 C36 177.8(5)
C56 C34 C35 C36 -4.4(9)
N1 C35 C36 C37 4.7(6)
C34 C35 C36 C37 -174.0(6)
C35 C36 C37 C18 -1.9(6)
N1 C18 C37 C36 -1.4(6)
C19 C18 C37 C36 178.3(5)
C20 C19 C38 C39 -71.2(6)
C18 C19 C38 C39 108.7(6)
C20 C19 C38 C43 109.1(5)
C18 C19 C38 C43 -71.0(6)
C43 C38 C39 C40 1.5(10)
C19 C38 C39 C40 -178.3(6)
C38 C39 C40 C41 -0.4(11)
C39 C40 C41 C42 -0.3(10)
C40 C41 C42 C43 0.0(10)
C41 C42 C43 C38 1.1(11)
C39 C38 C43 C42 -1.8(10)
C19 C38 C43 C42 178.0(5)
C23 C24 C44 C49 104.3(5)
C25 C24 C44 C49 -74.3(6)
C23 C24 C44 C45 -79.9(5)
C25 C24 C44 C45 101.4(5)
C49 C44 C45 C46 -1.0(10)
C24 C44 C45 C46 -176.8(5)
C44 C45 C46 C47 -4.8(10)
C45 C46 C47 C48 5.9(10)
C46 C47 C48 C49 -1.6(11)
C45 C44 C49 C48 5.1(10)
C24 C44 C49 C48 -179.3(5)
C47 C48 C49 C44 -3.9(11)
C30 C29 C50 C51 116.3(6)
C28 C29 C50 C51 -59.7(7)
C30 C29 C50 C55 -68.4(7)
C28 C29 C50 C55 115.6(6)
C55 C50 C51 C52 1.0(10)
C29 C50 C51 C52 176.5(6)
C50 C51 C52 C53 -0.6(12)
C51 C52 C53 C54 -1.0(15)
C52 C53 C54 C55 2.3(15)
C53 C54 C55 C50 -1.8(13)
C51 C50 C55 C54 0.2(11)
C29 C50 C55 C54 -175.3(6)
C33 C34 C56 C57 56.2(8)
C35 C34 C56 C57 -121.8(7)
C33 C34 C56 C61 -123.2(6)
C35 C34 C56 C61 58.9(9)
C61 C56 C57 C58 0.0(10)
C34 C56 C57 C58 -179.3(6)
C56 C57 C58 C59 0.0(10)
C57 C58 C59 C60 0.0(11)
C58 C59 C60 C61 0.0(11)
C59 C60 C61 C56 0.0(10)
C57 C56 C61 C60 0.0(9)
C34 C56 C61 C60 179.3(6)
